data_2022099
loop_
_publ_author_name
'Grinev, Vyacheslav S.'
'Linkova, Elena I.'
'Krainov, Mikhail N.'
'Dmitriev, Maksim V.'
'Yegorova, Alevtina Yu.'

_publ_section_title
;
 Crystal structures, packing features, Hirshfeld surface analyses and DFT
 calculations of hydrogen-bond energy of two homologous
 8a-aryl-2,3,4,7,8,8a-hexahydropyrrolo[1,2-<i>a</i>]pyrimidin-6(1<i>H</i>)-ones
;
_journal_coeditor_code OV3138
_journal_issue 5
_journal_name_full 'Acta Crystallographica Section C'
_journal_page_first
;
;
_journal_paper_doi 10.1107/S2053229620005409
_journal_volume 76
_journal_year 2020
_chemical_formula_iupac 'C14 H18 N2 O'
_chemical_formula_moiety 'C14 H18 N2 O'
_chemical_formula_sum 'C14 H18 N2 O'
_chemical_formula_weight 230.30
_chemical_name_systematic 8a-(4-Methylphenyl)-2,3,4,7,8,8a-hexahydropyrrolo[1,2-<i>a</i>]pyrimidin-6(1<i>H</i>)-one
_space_group_crystal_system monoclinic
_space_group_IT_number 14
_space_group_name_Hall '-P 2yn'
_space_group_name_H-M_alt 'P 1 21/n 1'
_atom_sites_solution_hydrogens mixed
_atom_sites_solution_primary direct
_audit_creation_method
;
Olex2 1.2
(compiled 2018.05.29 svn.r3508 for OlexSys, GUI svn.r5506)
;
_cell_angle_alpha 90
_cell_angle_beta 107.84(3)
_cell_angle_gamma 90
_cell_formula_units_Z 4
_cell_length_a 10.143(2)
_cell_length_b 11.703(3)
_cell_length_c 10.776(3)
_cell_measurement_reflns_used 2097
_cell_measurement_temperature 295(2)
_cell_measurement_theta_max 28.1940
_cell_measurement_theta_min 3.6650
_cell_volume 1217.6(6)
_computing_cell_refinement
;
CrysAlis PRO (Agilent, 2014)
;
_computing_data_collection
;
CrysAlis PRO (Agilent, 2014)
;
_computing_data_reduction
;
CrysAlis PRO (Agilent, 2014)
;
_computing_molecular_graphics
;
OLEX2 (Dolomanov <i>et al.</i>,  2009)
;
_computing_publication_material
;
OLEX2 (Dolomanov <i>et al.</i>,  2009)
;
_computing_structure_refinement
;
SHELXL2018 (Sheldrick, 2015b)
;
_computing_structure_solution
;
SHELXS97 (Sheldrick, 2008)
;
_diffrn_ambient_temperature 295.15
_diffrn_detector 'CCD plate'
_diffrn_detector_area_resol_mean 10.4752
_diffrn_measured_fraction_theta_full 0.997
_diffrn_measured_fraction_theta_max 0.848
_diffrn_measurement_device 'four-circle diffractometer'
_diffrn_measurement_device_type 'Agilent Xcalibur Ruby'
_diffrn_measurement_method '\w scans'
_diffrn_radiation_monochromator graphite
_diffrn_radiation_probe x-ray
_diffrn_radiation_type MoK\a
_diffrn_radiation_wavelength 0.71073
_diffrn_reflns_av_R_equivalents 0.0225
_diffrn_reflns_av_unetI/netI 0.0364
_diffrn_reflns_limit_h_max 8
_diffrn_reflns_limit_h_min -12
_diffrn_reflns_limit_k_max 14
_diffrn_reflns_limit_k_min -14
_diffrn_reflns_limit_l_max 13
_diffrn_reflns_limit_l_min -12
_diffrn_reflns_number 5980
_diffrn_reflns_theta_full 26.000
_diffrn_reflns_theta_max 29.407
_diffrn_reflns_theta_min 2.976
_diffrn_source 'Enhance (Mo) X-ray Source'
_exptl_absorpt_coefficient_mu 0.080
_exptl_absorpt_correction_T_max 1.00000
_exptl_absorpt_correction_T_min 0.60091
_exptl_absorpt_correction_type multi-scan
_exptl_absorpt_process_details
;
(CrysAlis PRO; Agilent, 2014)
;
_exptl_crystal_colour 'clear colourless'
_exptl_crystal_density_diffrn 1.256
_exptl_crystal_density_method 'not measured'
_exptl_crystal_description block
_exptl_crystal_F_000 496
_exptl_crystal_size_max 0.5
_exptl_crystal_size_mid 0.45
_exptl_crystal_size_min 0.3
_refine_diff_density_max 0.238
_refine_diff_density_min -0.244
_refine_ls_extinction_method none
_refine_ls_goodness_of_fit_ref 1.035
_refine_ls_hydrogen_treatment mixed
_refine_ls_matrix_type full
_refine_ls_number_parameters 159
_refine_ls_number_reflns 2848
_refine_ls_number_restraints 0
_refine_ls_restrained_S_all 1.035
_refine_ls_R_factor_all 0.0657
_refine_ls_R_factor_gt 0.0498
_refine_ls_shift/su_max 0.000
_refine_ls_shift/su_mean 0.000
_refine_ls_structure_factor_coef Fsqd
_refine_ls_weighting_details 'w=1/[\s^2^(Fo^2^)+(0.0635P)^2^+0.2084P] where P=(Fo^2^+2Fc^2^)/3'
_refine_ls_weighting_scheme calc
_refine_ls_wR_factor_gt 0.1213
_refine_ls_wR_factor_ref 0.1350
_reflns_number_gt 2191
_reflns_number_total 2848
_reflns_threshold_expression 'I > 2\s(I)'
_cod_data_source_file ov3138sup1.cif
_cod_data_source_block 2
_cod_original_cell_volume 1217.7(6)
_cod_database_code 2022099
_shelx_space_group_comment
;
The symmetry employed for this shelxl refinement is uniquely defined
by the following loop, which should always be used as a source of
symmetry information in preference to the above space-group names.
They are only intended as comments.
;
_shelx_estimated_absorpt_t_min 0.961
_shelx_estimated_absorpt_t_max 0.976

loop_
_space_group_symop_operation_xyz
'x, y, z'
'-x+1/2, y+1/2, -z+1/2'
'-x, -y, -z'
'x-1/2, -y-1/2, z-1/2'

loop_
_atom_site_type_symbol
_atom_site_label
_atom_site_fract_x
_atom_site_fract_y
_atom_site_fract_z
_atom_site_U_iso_or_equiv
_atom_site_adp_type
_atom_site_calc_flag
_atom_site_occupancy
_atom_site_disorder_assembly
_atom_site_disorder_group
O O1 0.70057(11) 0.12818(10) 0.80679(12) 0.0507(3) Uani d 1 . .
N N1 0.59664(11) 0.30192(10) 0.80043(11) 0.0311(3) Uani d 1 . .
N N2 0.55037(12) 0.49806(11) 0.72902(12) 0.0365(3) Uani d 1 . .
H H1 0.6249(18) 0.5054(15) 0.7026(17) 0.048(5) Uiso d 1 . .
C C1 0.62698(13) 0.20578(13) 0.74720(15) 0.0353(3) Uani d 1 . .
C C2 0.55360(16) 0.21083(15) 0.60237(16) 0.0469(4) Uani d 1 . .
H H2A 0.472849 0.161530 0.578899 0.056 Uiso calc 1 . .
H H2B 0.615012 0.187678 0.553429 0.056 Uiso calc 1 . .
C C3 0.51168(15) 0.33512(15) 0.57597(14) 0.0411(4) Uani d 1 . .
H H3A 0.422828 0.341447 0.508911 0.049 Uiso calc 1 . .
H H3B 0.580360 0.377030 0.548401 0.049 Uiso calc 1 . .
C C4 0.50283(13) 0.38078(12) 0.70756(13) 0.0300(3) Uani d 1 . .
C C5 0.58799(15) 0.53061(13) 0.86624(16) 0.0415(4) Uani d 1 . .
H H5A 0.505354 0.530092 0.893597 0.050 Uiso calc 1 . .
H H5B 0.623850 0.608029 0.875765 0.050 Uiso calc 1 . .
C C6 0.69547(16) 0.45218(14) 0.95521(15) 0.0424(4) Uani d 1 . .
H H6A 0.781744 0.457989 0.934410 0.051 Uiso calc 1 . .
H H6B 0.712783 0.475537 1.045166 0.051 Uiso calc 1 . .
C C7 0.64502(15) 0.32973(14) 0.93868(14) 0.0385(4) Uani d 1 . .
H H7A 0.719797 0.278714 0.983561 0.046 Uiso calc 1 . .
H H7B 0.570158 0.320183 0.976219 0.046 Uiso calc 1 . .
C C8 0.35515(13) 0.37256(12) 0.71721(13) 0.0292(3) Uani d 1 . .
C C9 0.30920(15) 0.28178(13) 0.77474(16) 0.0380(4) Uani d 1 . .
H H9 0.370659 0.223704 0.813388 0.046 Uiso calc 1 . .
C C10 0.17292(16) 0.27566(14) 0.77592(17) 0.0434(4) Uani d 1 . .
H H10 0.144806 0.213274 0.814970 0.052 Uiso calc 1 . .
C C11 0.07854(14) 0.35979(13) 0.72063(16) 0.0395(4) Uani d 1 . .
C C12 0.12425(15) 0.45027(13) 0.66201(16) 0.0413(4) Uani d 1 . .
H H12 0.062586 0.508303 0.623650 0.050 Uiso calc 1 . .
C C13 0.25920(14) 0.45645(13) 0.65909(15) 0.0370(4) Uani d 1 . .
H H13 0.286285 0.517718 0.617584 0.044 Uiso calc 1 . .
C C14 -0.07029(17) 0.35342(17) 0.7210(2) 0.0644(6) Uani d 1 . .
H H14A -0.097103 0.425618 0.748090 0.097 Uiso calc 1 . .
H H14B -0.079059 0.294855 0.780383 0.097 Uiso calc 1 . .
H H14C -0.129147 0.335739 0.634871 0.097 Uiso calc 1 . .

loop_
_atom_site_aniso_label
_atom_site_aniso_U_11
_atom_site_aniso_U_22
_atom_site_aniso_U_33
_atom_site_aniso_U_12
_atom_site_aniso_U_13
_atom_site_aniso_U_23
O1 0.0431(6) 0.0424(7) 0.0636(8) 0.0144(5) 0.0119(5) -0.0004(6)
N1 0.0266(6) 0.0343(7) 0.0313(6) 0.0050(5) 0.0070(4) 0.0008(5)
N2 0.0315(6) 0.0356(7) 0.0436(7) -0.0044(5) 0.0134(5) 0.0057(6)
C1 0.0235(7) 0.0372(8) 0.0460(8) 0.0004(6) 0.0118(6) -0.0038(7)
C2 0.0378(8) 0.0551(11) 0.0455(9) 0.0031(7) 0.0094(7) -0.0153(8)
C3 0.0353(8) 0.0572(10) 0.0316(8) -0.0004(7) 0.0115(6) 0.0010(7)
C4 0.0259(7) 0.0326(8) 0.0307(7) 0.0011(5) 0.0077(5) 0.0049(6)
C5 0.0372(8) 0.0346(8) 0.0518(9) -0.0048(6) 0.0121(7) -0.0051(7)
C6 0.0354(8) 0.0494(10) 0.0387(8) -0.0016(7) 0.0059(6) -0.0093(7)
C7 0.0373(8) 0.0454(9) 0.0303(7) 0.0091(6) 0.0067(6) 0.0021(7)
C8 0.0272(7) 0.0293(7) 0.0302(7) 0.0002(5) 0.0074(5) -0.0001(6)
C9 0.0334(8) 0.0316(8) 0.0514(9) 0.0066(6) 0.0164(6) 0.0095(7)
C10 0.0410(9) 0.0356(9) 0.0599(10) -0.0012(7) 0.0248(7) 0.0072(8)
C11 0.0304(7) 0.0363(8) 0.0539(9) -0.0023(6) 0.0160(6) -0.0082(7)
C12 0.0303(8) 0.0342(8) 0.0544(10) 0.0050(6) 0.0054(6) 0.0011(7)
C13 0.0322(8) 0.0318(8) 0.0445(8) -0.0004(6) 0.0079(6) 0.0084(7)
C14 0.0366(9) 0.0560(12) 0.1085(17) -0.0010(8) 0.0339(10) -0.0055(11)

loop_
_atom_type_symbol
_atom_type_description
_atom_type_scat_dispersion_real
_atom_type_scat_dispersion_imag
_atom_type_scat_source
C C 0.0033 0.0016 'International Tables Vol C Tables 4.2.6.8 and 6.1.1.4'
H H 0.0000 0.0000 'International Tables Vol C Tables 4.2.6.8 and 6.1.1.4'
N N 0.0061 0.0033 'International Tables Vol C Tables 4.2.6.8 and 6.1.1.4'
O O 0.0106 0.0060 'International Tables Vol C Tables 4.2.6.8 and 6.1.1.4'

loop_
_geom_angle_atom_site_label_1
_geom_angle_atom_site_label_2
_geom_angle_atom_site_label_3
_geom_angle_site_symmetry_1
_geom_angle_site_symmetry_3
_geom_angle
_geom_angle_publ_flag
C1 N1 C4 . . 114.82(12) ?
C1 N1 C7 . . 125.17(12) ?
C7 N1 C4 . . 119.98(11) ?
C4 N2 C5 . . 112.31(12) ?
O1 C1 N1 . . 125.50(14) ?
O1 C1 C2 . . 126.79(14) ?
N1 C1 C2 . . 107.70(12) ?
C1 C2 C3 . . 104.61(12) ?
C2 C3 C4 . . 104.56(12) ?
N1 C4 C3 . . 101.52(11) ?
N1 C4 C8 . . 110.77(11) ?
N2 C4 N1 . . 111.74(11) ?
N2 C4 C3 . . 111.36(12) ?
N2 C4 C8 . . 109.39(11) ?
C8 C4 C3 . . 111.90(11) ?
N2 C5 C6 . . 113.31(13) ?
C7 C6 C5 . . 110.26(12) ?
N1 C7 C6 . . 109.15(12) ?
C9 C8 C4 . . 123.29(12) ?
C9 C8 C13 . . 117.38(12) ?
C13 C8 C4 . . 119.23(12) ?
C8 C9 C10 . . 121.18(13) ?
C11 C10 C9 . . 121.47(14) ?
C10 C11 C12 . . 117.36(13) ?
C10 C11 C14 . . 121.75(15) ?
C12 C11 C14 . . 120.88(14) ?
C13 C12 C11 . . 121.58(13) ?
C12 C13 C8 . . 121.01(13) ?

loop_
_geom_bond_atom_site_label_1
_geom_bond_atom_site_label_2
_geom_bond_site_symmetry_2
_geom_bond_distance
_geom_bond_publ_flag
O1 C1 . 1.2250(18) ?
N1 C1 . 1.3409(18) ?
N1 C4 . 1.4749(17) ?
N1 C7 . 1.4554(18) ?
N2 C5 . 1.460(2) ?
C1 C2 . 1.510(2) ?
C3 C2 . 1.518(2) ?
C4 N2 . 1.4497(19) ?
C4 C3 . 1.543(2) ?
C6 C5 . 1.520(2) ?
C7 C6 . 1.514(2) ?
C8 C4 . 1.5360(18) ?
C8 C9 . 1.381(2) ?
C8 C13 . 1.3892(19) ?
C9 C10 . 1.388(2) ?
C11 C10 . 1.375(2) ?
C11 C12 . 1.384(2) ?
C11 C14 . 1.513(2) ?
C13 C12 . 1.381(2) ?

loop_
_geom_hbond_atom_site_label_D
_geom_hbond_atom_site_label_H
_geom_hbond_atom_site_label_A
_geom_hbond_site_symmetry_A
_geom_hbond_distance_DH
_geom_hbond_distance_HA
_geom_hbond_distance_DA
_geom_hbond_angle_DHA
_geom_hbond_publ_flag
N2 H1 O1 2_656 0.890(18) 2.306(18) 3.0737(17) 144.4(15) yes

_cod_database_fobs_code 2022099
